data_7214559
loop_
_publ_author_name
'Chutia, Romen'
'Dey, Sandeep Kumar'
'Das, Gopal'

_publ_section_title
;
 A supramolecular dual-host based ion-pair induced formation of 1D
 coordination polymer
;
_journal_issue 45
_journal_name_full CrystEngComm
_journal_page_first 9641
_journal_paper_doi 10.1039/c3ce41054d
_journal_volume 15
_journal_year 2013
_chemical_formula_moiety '2(C39 H54 K N10 O15), C78 H107.20 K2 N20 O30, 2(C O3)'
_chemical_formula_sum 'C158 H215.2 K4 N40 O66'
_chemical_formula_weight 3887.30
_chemical_name_systematic
; 
 ? 
;
_space_group_IT_number 2
_symmetry_cell_setting triclinic
_symmetry_space_group_name_Hall '-P 1'
_symmetry_space_group_name_H-M 'P -1'
_atom_sites_solution_hydrogens geom
_atom_sites_solution_primary direct
_atom_sites_solution_secondary difmap
_audit_creation_method SHELXL-97
_cell_angle_alpha 96.715(2)
_cell_angle_beta 94.667(2)
_cell_angle_gamma 108.814(2)
_cell_formula_units_Z 1
_cell_length_a 15.5320(5)
_cell_length_b 18.0531(6)
_cell_length_c 18.7587(6)
_cell_measurement_temperature 298(2)
_cell_volume 4904.9(3)
_computing_cell_refinement 'Bruker SMART'
_computing_data_collection 'Bruker SMART'
_computing_data_reduction 'Bruker SAINT'
_computing_molecular_graphics 'Bruker SHELXTL'
_computing_publication_material 'Bruker SHELXTL'
_computing_structure_refinement 'SHELXL-97 (Sheldrick, 1997)'
_computing_structure_solution 'SHELXS-97 (Sheldrick, 1990)'
_diffrn_ambient_temperature 298(2)
_diffrn_measured_fraction_theta_full 0.981
_diffrn_measured_fraction_theta_max 0.981
_diffrn_measurement_device_type 'CCD area detector'
_diffrn_measurement_method 'phi and omega scans'
_diffrn_radiation_monochromator graphite
_diffrn_radiation_source 'fine-focus sealed tube'
_diffrn_radiation_type MoK\a
_diffrn_radiation_wavelength 0.71073
_diffrn_reflns_av_R_equivalents 0.0439
_diffrn_reflns_av_sigmaI/netI 0.0606
_diffrn_reflns_limit_h_max 20
_diffrn_reflns_limit_h_min -20
_diffrn_reflns_limit_k_max 24
_diffrn_reflns_limit_k_min -20
_diffrn_reflns_limit_l_max 24
_diffrn_reflns_limit_l_min -24
_diffrn_reflns_number 61643
_diffrn_reflns_theta_full 28.35
_diffrn_reflns_theta_max 28.35
_diffrn_reflns_theta_min 1.10
_exptl_absorpt_coefficient_mu 0.185
_exptl_absorpt_correction_T_max 0.951
_exptl_absorpt_correction_T_min 0.923
_exptl_absorpt_correction_type multi-scan
_exptl_absorpt_process_details SADABS
_exptl_crystal_colour colorless
_exptl_crystal_density_diffrn 1.316
_exptl_crystal_density_method 'not measured'
_exptl_crystal_description block
_exptl_crystal_F_000 2047.2
_exptl_crystal_size_max 0.44
_exptl_crystal_size_mid 0.36
_exptl_crystal_size_min 0.27
_refine_diff_density_max 1.272
_refine_diff_density_min -0.562
_refine_diff_density_rms 0.063
_refine_ls_extinction_method none
_refine_ls_goodness_of_fit_ref 1.028
_refine_ls_hydrogen_treatment none
_refine_ls_matrix_type full
_refine_ls_number_parameters 1203
_refine_ls_number_reflns 22330
_refine_ls_number_restraints 1641
_refine_ls_restrained_S_all 1.179
_refine_ls_R_factor_all 0.1780
_refine_ls_R_factor_gt 0.0883
_refine_ls_shift/su_max 0.018
_refine_ls_shift/su_mean 0.009
_refine_ls_structure_factor_coef Fsqd
_refine_ls_weighting_details 'calc w=1/[\s^2^(Fo^2^)+(0.2000P)^2^+0.0000P] where P=(Fo^2^+2Fc^2^)/3'
_refine_ls_weighting_scheme calc
_refine_ls_wR_factor_gt 0.2153
_refine_ls_wR_factor_ref 0.2884
_reflns_number_gt 21592
_reflns_number_total 24430
_reflns_threshold_expression >2sigma(I)
_cod_data_source_file c3ce41054d.txt
_cod_data_source_block p-urea_crown_K2CO3
_cod_depositor_comments
;
The following automatic conversions were performed:

'_symmetry_cell_setting' value 'Triclinic' changed to 'triclinic'
according to
/usr/data/users/saulius/automatic-downloads/retrospective/RSC/lib/dictionaries/cif_core.dic
dictionary named 'cif_core.dic' version 2.4.2 from 2011-04-26.

Automatic conversion script
Id: cif_fix_values 2281 2013-09-26 08:29:07Z andrius 
;
_cod_original_sg_symbol_H-M P-1
_cod_original_formula_sum 'C158 H215.20 K4 N40 O66'
_cod_database_code 7214559

loop_
_symmetry_equiv_pos_as_xyz
'x, y, z'
'-x, -y, -z'

loop_
_atom_site_label
_atom_site_type_symbol
_atom_site_fract_x
_atom_site_fract_y
_atom_site_fract_z
_atom_site_U_iso_or_equiv
_atom_site_adp_type
_atom_site_occupancy
_atom_site_symmetry_multiplicity
_atom_site_calc_flag
_atom_site_refinement_flags
_atom_site_disorder_assembly
_atom_site_disorder_group
K1 K 0.78035(8) 0.82593(7) 0.35367(6) 0.0706(4) Uani 1 1 d U . .
K2 K 0.22545(8) 0.62157(7) 0.98316(7) 0.0731(4) Uani 1 1 d U . .
N1 N 0.7106(3) 0.6024(2) 0.6123(2) 0.0630(10) Uani 1 1 d U . .
C13 C 0.7236(4) 0.8275(4) 0.5522(3) 0.0713(14) Uani 1 1 d U . .
C12 C 0.6939(5) 0.6845(4) 0.5192(3) 0.0885(17) Uani 1 1 d U . .
H12A H 0.7162 0.7005 0.4746 0.106 Uiso 1 1 calc R . .
H12B H 0.6296 0.6523 0.5079 0.106 Uiso 1 1 calc R . .
C11 C 0.7463(4) 0.6364(4) 0.5488(3) 0.0789(15) Uani 1 1 d U . .
H11A H 0.7442 0.5938 0.5113 0.095 Uiso 1 1 calc R . .
H11B H 0.8100 0.6695 0.5621 0.095 Uiso 1 1 calc R . .
C14 C 0.7473(4) 0.9652(4) 0.6104(3) 0.0731(14) Uani 1 1 d U . .
C19 C 0.7253(5) 0.9943(4) 0.5477(4) 0.0899(18) Uani 1 1 d U . .
H19 H 0.6988 0.9607 0.5045 0.108 Uiso 1 1 calc R . .
C16 C 0.8026(7) 1.0966(5) 0.6773(5) 0.119(3) Uani 1 1 d U . .
H16 H 0.8290 1.1311 0.7201 0.143 Uiso 1 1 calc R . .
C17 C 0.7820(7) 1.1238(5) 0.6160(6) 0.121(3) Uani 1 1 d U . .
C18 C 0.7446(6) 1.0753(5) 0.5532(5) 0.116(3) Uani 1 1 d U . .
H18 H 0.7315 1.0966 0.5126 0.139 Uiso 1 1 calc R . .
C15 C 0.7831(5) 1.0162(4) 0.6740(4) 0.097(2) Uani 1 1 d U . .
H15 H 0.7944 0.9959 0.7158 0.116 Uiso 1 1 calc R . .
N5 N 0.7026(4) 0.7548(3) 0.5702(2) 0.0845(14) Uani 1 1 d U . .
H5N H 0.6938 0.7491 0.6142 0.101 Uiso 1 1 calc R . .
N6 N 0.7319(3) 0.8837(3) 0.6103(2) 0.0736(12) Uani 1 1 d U . .
H6N H 0.7272 0.8676 0.6516 0.088 Uiso 1 1 calc R . .
N7 N 0.8082(8) 1.2101(6) 0.6158(8) 0.165(4) Uani 1 1 d U . .
O7 O 0.7371(3) 0.8428(3) 0.49112(19) 0.0928(12) Uani 1 1 d U . .
O9 O 0.8440(9) 1.2533(5) 0.6720(7) 0.230(5) Uani 1 1 d U . .
O8 O 0.7961(7) 1.2332(5) 0.5579(7) 0.204(4) Uani 1 1 d U . .
C5 C 0.8232(3) 0.7601(3) 0.9480(2) 0.0560(11) Uani 1 1 d U . .
C4 C 0.8474(3) 0.7021(3) 0.8287(2) 0.0568(11) Uani 1 1 d U . .
C6 C 0.9143(3) 0.7953(3) 0.9785(3) 0.0626(12) Uani 1 1 d U . .
H6A H 0.9609 0.8014 0.9491 0.075 Uiso 1 1 calc R . .
C7 C 0.9359(4) 0.8211(3) 1.0516(3) 0.0751(15) Uani 1 1 d U . .
H7 H 0.9968 0.8432 1.0721 0.090 Uiso 1 1 calc R . .
C8 C 0.8669(4) 0.8138(3) 1.0939(3) 0.0736(14) Uani 1 1 d U . .
C2 C 0.7800(4) 0.5804(4) 0.6533(3) 0.0793(15) Uani 1 1 d U . .
H2A H 0.8117 0.5570 0.6197 0.095 Uiso 1 1 calc R . .
H2B H 0.7498 0.5405 0.6819 0.095 Uiso 1 1 calc R . .
C10 C 0.7552(4) 0.7555(3) 0.9915(3) 0.0731(14) Uani 1 1 d U . .
H10 H 0.6942 0.7338 0.9709 0.088 Uiso 1 1 calc R . .
C3 C 0.8495(4) 0.6492(4) 0.7028(3) 0.0824(16) Uani 1 1 d U . .
H3A H 0.8975 0.6320 0.7242 0.099 Uiso 1 1 calc R . .
H3B H 0.8775 0.6907 0.6750 0.099 Uiso 1 1 calc R . .
C9 C 0.7751(5) 0.7823(4) 1.0650(3) 0.0835(16) Uani 1 1 d U . .
H9 H 0.7288 0.7794 1.0941 0.100 Uiso 1 1 calc R . .
N3 N 0.7974(3) 0.7314(2) 0.8743(2) 0.0599(10) Uani 1 1 d U . .
H3N H 0.7453 0.7322 0.8557 0.072 Uiso 1 1 calc R . .
N2 N 0.8070(3) 0.6802(3) 0.7597(2) 0.0730(12) Uani 1 1 d U . .
H2N H 0.7542 0.6847 0.7491 0.088 Uiso 1 1 calc R . .
N4 N 0.8910(6) 0.8397(4) 1.1729(3) 0.1086(19) Uani 1 1 d U . .
O4 O 0.9204(2) 0.6947(2) 0.84897(19) 0.0763(10) Uani 1 1 d U . .
O6 O 0.8288(5) 0.8394(4) 1.2090(3) 0.153(2) Uani 1 1 d U . .
O5 O 0.9713(6) 0.8640(5) 1.1977(3) 0.158(3) Uani 1 1 d U . .
C23 C 0.3211(4) 0.6335(3) 0.6331(3) 0.0725(14) Uani 1 1 d U . .
C22 C 0.4345(4) 0.5626(3) 0.6333(3) 0.0686(13) Uani 1 1 d U . .
C20 C 0.6271(4) 0.5336(3) 0.5886(3) 0.0737(14) Uani 1 1 d U . .
H20A H 0.6443 0.4877 0.5732 0.088 Uiso 1 1 calc R . .
H20B H 0.5931 0.5436 0.5473 0.088 Uiso 1 1 calc R . .
C28 C 0.2465(5) 0.5747(4) 0.5929(4) 0.102(2) Uani 1 1 d U . .
H28 H 0.2519 0.5260 0.5760 0.123 Uiso 1 1 calc R . .
C24 C 0.3097(4) 0.7052(4) 0.6573(3) 0.0801(15) Uani 1 1 d U . .
H24 H 0.3584 0.7452 0.6854 0.096 Uiso 1 1 calc R . .
C21 C 0.5653(4) 0.5152(3) 0.6476(3) 0.0825(16) Uani 1 1 d U . .
H21A H 0.5191 0.4634 0.6329 0.099 Uiso 1 1 calc R . .
H21B H 0.6016 0.5132 0.6915 0.099 Uiso 1 1 calc R . .
C25 C 0.2296(5) 0.7187(4) 0.6413(4) 0.0939(18) Uani 1 1 d U . .
H25 H 0.2235 0.7671 0.6580 0.113 Uiso 1 1 calc R . .
C26 C 0.1569(5) 0.6582(5) 0.5994(4) 0.106(2) Uani 1 1 d U . .
C27 C 0.1642(6) 0.5870(5) 0.5773(5) 0.126(3) Uani 1 1 d U . .
H27 H 0.1141 0.5463 0.5517 0.151 Uiso 1 1 calc R . .
N9 N 0.4051(3) 0.6249(3) 0.6540(2) 0.0710(11) Uani 1 1 d U . .
H9N H 0.4435 0.6636 0.6837 0.085 Uiso 1 1 calc R . .
N8 N 0.5199(3) 0.5736(3) 0.6630(3) 0.0781(12) Uani 1 1 d U . .
H8N H 0.5491 0.6165 0.6922 0.094 Uiso 1 1 calc R . .
N10 N 0.0686(6) 0.6725(7) 0.5825(6) 0.151(3) Uani 1 1 d U . .
O10 O 0.3883(3) 0.5036(3) 0.5919(2) 0.0994(13) Uani 1 1 d U . .
O11 O 0.0620(5) 0.7357(6) 0.6069(5) 0.174(3) Uani 1 1 d U . .
O12 O 0.0076(6) 0.6197(6) 0.5452(6) 0.208(4) Uani 1 1 d U . .
N11 N 0.5297(3) 0.9168(3) 0.8811(2) 0.0708(11) Uani 1 1 d U . .
C50 C 0.4876(3) 0.5619(3) 0.8734(2) 0.0590(12) Uani 1 1 d U . .
C49 C 0.4216(3) 0.6698(3) 0.8670(3) 0.0651(13) Uani 1 1 d U . .
C55 C 0.4160(3) 0.5059(3) 0.8992(3) 0.0698(13) Uani 1 1 d U . .
H55 H 0.3601 0.5140 0.9021 0.084 Uiso 1 1 calc R . .
C52 C 0.5805(4) 0.4787(4) 0.8888(3) 0.0758(14) Uani 1 1 d U . .
H52 H 0.6353 0.4690 0.8847 0.091 Uiso 1 1 calc R . .
C53 C 0.5093(4) 0.4257(3) 0.9154(3) 0.0679(13) Uani 1 1 d U . .
C47 C 0.4506(4) 0.8665(4) 0.9110(3) 0.0796(15) Uani 1 1 d U . .
H47A H 0.4129 0.8977 0.9258 0.096 Uiso 1 1 calc R . .
H47B H 0.4727 0.8492 0.9538 0.096 Uiso 1 1 calc R . .
C51 C 0.5694(3) 0.5463(3) 0.8686(3) 0.0708(13) Uani 1 1 d U . .
H51 H 0.6176 0.5824 0.8512 0.085 Uiso 1 1 calc R . .
C54 C 0.4284(4) 0.4391(3) 0.9202(3) 0.0734(14) Uani 1 1 d U . .
H54 H 0.3809 0.4026 0.9379 0.088 Uiso 1 1 calc R . .
C48 C 0.3926(4) 0.7951(3) 0.8587(3) 0.0784(15) Uani 1 1 d U . .
H48A H 0.3373 0.7689 0.8792 0.094 Uiso 1 1 calc R . .
H48B H 0.3745 0.8119 0.8143 0.094 Uiso 1 1 calc R . .
N19 N 0.4831(3) 0.6307(2) 0.8518(2) 0.0652(10) Uani 1 1 d U . .
H19N H 0.5238 0.6526 0.8253 0.078 Uiso 1 1 calc R . .
N18 N 0.4406(3) 0.7387(3) 0.8419(3) 0.0712(11) Uani 1 1 d U . .
H18N H 0.4832 0.7507 0.8145 0.085 Uiso 1 1 calc R . .
N20 N 0.5199(4) 0.3540(3) 0.9369(3) 0.0798(13) Uani 1 1 d U . .
O19 O 0.3567(3) 0.6427(2) 0.9003(2) 0.0911(12) Uani 1 1 d U . .
O21 O 0.4571(3) 0.3079(3) 0.9614(3) 0.1012(13) Uani 1 1 d U . .
O20 O 0.5930(4) 0.3427(3) 0.9290(3) 0.1064(14) Uani 1 1 d U . .
C33 C 0.9523(4) 0.8754(3) 0.7803(3) 0.0630(12) Uani 1 1 d U . .
H33 H 0.9048 0.8442 0.7451 0.076 Uiso 1 1 calc R . .
C32 C 0.9335(3) 0.9222(3) 0.8384(2) 0.0549(11) Uani 1 1 d U . .
C31 C 0.8063(4) 0.9427(4) 0.9001(3) 0.0735(14) Uani 1 1 d U . .
C35 C 1.1104(3) 0.9250(3) 0.8255(3) 0.0670(13) Uani 1 1 d U . .
C34 C 1.0396(4) 0.8754(3) 0.7751(3) 0.0667(13) Uani 1 1 d U . .
H34 H 1.0511 0.8424 0.7380 0.080 Uiso 1 1 calc R . .
C37 C 1.0074(4) 0.9714(3) 0.8886(3) 0.0708(13) Uani 1 1 d U . .
H37 H 0.9968 1.0037 0.9268 0.085 Uiso 1 1 calc R . .
C36 C 1.0936(4) 0.9726(3) 0.8823(3) 0.0740(14) Uani 1 1 d U . .
H36 H 1.1419 1.0054 0.9161 0.089 Uiso 1 1 calc R . .
C30 C 0.6654(5) 0.9164(5) 0.9581(3) 0.109(3) Uani 1 1 d U . .
H30A H 0.7083 0.9464 1.0001 0.130 Uiso 1 1 calc R . .
H30B H 0.6291 0.8664 0.9713 0.130 Uiso 1 1 calc R . .
C29 C 0.6035(4) 0.9611(4) 0.9387(4) 0.097(2) Uani 1 1 d U . .
H29A H 0.5771 0.9747 0.9813 0.116 Uiso 1 1 calc R . .
H29B H 0.6394 1.0101 0.9235 0.116 Uiso 1 1 calc R . .
N13 N 0.8426(3) 0.9145(2) 0.8419(2) 0.0618(10) Uani 1 1 d U . .
H13N H 0.8046 0.8898 0.8041 0.074 Uiso 1 1 calc R . .
N12 N 0.7162(3) 0.9010(3) 0.9006(2) 0.0901(16) Uani 1 1 d U . .
H14N H 0.6884 0.8640 0.8651 0.108 Uiso 1 1 calc R . .
N14 N 1.2042(3) 0.9258(4) 0.8204(3) 0.0845(14) Uani 1 1 d U . .
O15 O 1.2161(3) 0.8776(3) 0.7730(3) 0.1060(14) Uani 1 1 d U . .
O13 O 0.8503(3) 0.9990(3) 0.9459(2) 0.1063(15) Uani 1 1 d U . .
O14 O 1.2661(3) 0.9717(4) 0.8642(3) 0.1234(18) Uani 1 1 d U . .
C41 C 0.4862(4) 0.8300(4) 0.5438(4) 0.0851(18) Uani 1 1 d U . .
C42 C 0.4689(5) 0.7507(4) 0.5162(4) 0.0941(19) Uani 1 1 d U . .
H42 H 0.4808 0.7170 0.5465 0.113 Uiso 1 1 calc R . .
C38 C 0.5029(5) 0.9701(4) 0.8367(4) 0.0936(19) Uani 1 1 d U . .
H38A H 0.5029 1.0169 0.8679 0.112 Uiso 1 1 calc R . .
H38B H 0.4413 0.9434 0.8121 0.112 Uiso 1 1 calc R . .
C40 C 0.5245(4) 0.9238(4) 0.6585(4) 0.0866(18) Uani 1 1 d U . .
C45 C 0.4415(5) 0.8525(5) 0.4257(5) 0.113(2) Uani 1 1 d U . .
H45 H 0.4337 0.8868 0.3943 0.135 Uiso 1 1 calc R . .
C46 C 0.4729(5) 0.8804(5) 0.4957(4) 0.101(2) Uani 1 1 d U . .
H46 H 0.4860 0.9339 0.5125 0.122 Uiso 1 1 calc R . .
C39 C 0.5678(6) 0.9943(4) 0.7818(4) 0.104(2) Uani 1 1 d U . .
H39A H 0.5552 1.0360 0.7593 0.125 Uiso 1 1 calc R . .
H39B H 0.6302 1.0152 0.8060 0.125 Uiso 1 1 calc R . .
C44 C 0.4207(5) 0.7726(6) 0.3998(4) 0.112(2) Uani 1 1 d U . .
C43 C 0.4342(5) 0.7214(5) 0.4444(5) 0.107(2) Uani 1 1 d U . .
H43 H 0.4204 0.6680 0.4268 0.129 Uiso 1 1 calc R . .
N16 N 0.5172(3) 0.8538(3) 0.6160(3) 0.0835(13) Uani 1 1 d U . .
H16N H 0.5344 0.8206 0.6378 0.100 Uiso 1 1 calc R . .
N15 N 0.5596(4) 0.9294(3) 0.7274(3) 0.0937(15) Uani 1 1 d U . .
H15N H 0.5780 0.8920 0.7393 0.112 Uiso 1 1 calc R . .
N17 N 0.3828(6) 0.7411(8) 0.3255(5) 0.146(3) Uani 1 1 d U . .
O16 O 0.5013(4) 0.9768(3) 0.6367(3) 0.1199(17) Uani 1 1 d U . .
O17 O 0.3651(6) 0.6704(7) 0.3036(4) 0.173(3) Uani 1 1 d U . .
O18 O 0.3719(6) 0.7893(6) 0.2852(5) 0.193(3) Uani 1 1 d U . .
O26 O 0.9270(3) 0.9643(3) 0.4058(2) 0.0885(12) Uani 1 1 d U . .
O22 O 0.6168(3) 0.8319(3) 0.2854(2) 0.0988(13) Uani 1 1 d U . .
O27 O 0.7681(3) 0.9709(3) 0.3220(2) 0.0930(12) Uani 1 1 d U . .
O25 O 0.9538(3) 0.8133(3) 0.3988(3) 0.1050(14) Uani 1 1 d U . .
O24 O 0.8038(4) 0.6759(3) 0.3566(3) 0.1179(16) Uani 1 1 d U . .
O23 O 0.6536(4) 0.6875(3) 0.2670(2) 0.1139(17) Uani 1 1 d U . .
C66 C 0.6776(6) 0.9709(5) 0.3206(5) 0.117(3) Uani 1 1 d U . .
H66A H 0.6744 1.0212 0.3096 0.141 Uiso 1 1 calc R . .
H66B H 0.6569 0.9633 0.3674 0.141 Uiso 1 1 calc R . .
C65 C 0.8345(6) 1.0355(4) 0.3668(4) 0.099(2) Uani 1 1 d U . .
H65A H 0.8189 1.0382 0.4158 0.119 Uiso 1 1 calc R . .
H65B H 0.8363 1.0845 0.3494 0.119 Uiso 1 1 calc R . .
C57 C 0.5649(6) 0.6937(6) 0.2616(5) 0.129(3) Uani 1 1 d U . .
H57A H 0.5440 0.6950 0.3089 0.155 Uiso 1 1 calc R . .
H57B H 0.5222 0.6483 0.2297 0.155 Uiso 1 1 calc R . .
C63 C 1.0122(5) 0.9507(5) 0.4094(5) 0.115(3) Uani 1 1 d U . .
H63A H 1.0603 0.9968 0.4360 0.138 Uiso 1 1 calc R . .
H63B H 1.0280 0.9411 0.3610 0.138 Uiso 1 1 calc R . .
C67 C 0.6189(6) 0.9058(6) 0.2644(5) 0.129(3) Uani 1 1 d U . .
H67A H 0.5572 0.9082 0.2586 0.155 Uiso 1 1 calc R . .
H67B H 0.6430 0.9110 0.2184 0.155 Uiso 1 1 calc R . .
C64 C 0.9231(5) 1.0253(5) 0.3659(4) 0.106(2) Uani 1 1 d U . .
H64A H 0.9330 1.0119 0.3164 0.127 Uiso 1 1 calc R . .
H64B H 0.9710 1.0744 0.3869 0.127 Uiso 1 1 calc R . .
C58 C 0.6515(7) 0.6182(6) 0.2919(5) 0.132(3) Uani 1 1 d U . .
H58A H 0.6111 0.5731 0.2583 0.159 Uiso 1 1 calc R . .
H58B H 0.6288 0.6167 0.3385 0.159 Uiso 1 1 calc R . .
C61 C 0.9455(7) 0.7420(8) 0.4265(6) 0.144(4) Uani 1 1 d U . .
H61A H 0.9139 0.7401 0.4691 0.173 Uiso 1 1 calc R . .
H61B H 1.0058 0.7392 0.4402 0.173 Uiso 1 1 calc R . .
C56 C 0.5687(6) 0.7671(6) 0.2326(4) 0.128(3) Uani 1 1 d U . .
H56A H 0.5993 0.7700 0.1895 0.154 Uiso 1 1 calc R . .
H56B H 0.5071 0.7674 0.2198 0.154 Uiso 1 1 calc R . .
C62 C 1.0036(5) 0.8802(6) 0.4467(4) 0.121(3) Uani 1 1 d U . .
H62A H 1.0640 0.8782 0.4618 0.145 Uiso 1 1 calc R . .
H62B H 0.9728 0.8837 0.4892 0.145 Uiso 1 1 calc R . .
C59 C 0.7452(9) 0.6151(5) 0.2987(5) 0.145(4) Uani 1 1 d U . .
H59A H 0.7438 0.5633 0.3090 0.174 Uiso 1 1 calc R . .
H59B H 0.7702 0.6229 0.2534 0.174 Uiso 1 1 calc R . .
C60 C 0.8927(8) 0.6738(6) 0.3695(7) 0.144(3) Uani 1 1 d U . .
H60A H 0.9214 0.6779 0.3254 0.172 Uiso 1 1 calc R . .
H60B H 0.8912 0.6244 0.3856 0.172 Uiso 1 1 calc R . .
C79 C 0.1211(6) 0.6877(6) 0.8259(5) 0.128(3) Uani 1 1 d DU C .
H79A H 0.1377 0.7296 0.7964 0.154 Uiso 1 1 calc R . .
H79B H 0.0553 0.6710 0.8269 0.154 Uiso 1 1 calc R . .
C68 C 0.1342(8) 0.7731(6) 0.9255(6) 0.200(6) Uani 1 1 d DU C .
H68A H 0.0716 0.7497 0.9355 0.239 Uiso 1 1 calc R . .
H68B H 0.1357 0.8108 0.8925 0.239 Uiso 1 1 calc R . .
C69 C 0.1979(12) 0.8129(10) 0.9951(9) 0.255(9) Uani 1 1 d DU . .
H69A H 0.2542 0.8452 0.9797 0.306 Uiso 1 1 calc R . .
H69B H 0.1711 0.8497 1.0181 0.306 Uiso 1 1 calc R . .
C1 C 0.3673(3) 0.2358(3) 0.2514(2) 0.0522(10) Uani 1 1 d U . .
O2 O 0.4428(2) 0.2417(2) 0.2851(2) 0.0808(11) Uani 1 1 d U . .
O1 O 0.2917(2) 0.1916(2) 0.26643(18) 0.0805(11) Uani 1 1 d U . .
O3 O 0.3664(2) 0.2772(3) 0.2018(2) 0.1128(18) Uani 1 1 d U . .
C72 C 0.1813(12) 0.5990(11) 1.1703(6) 0.258(10) Uani 1 1 d DU . .
H72A H 0.1564 0.6066 1.2153 0.309 Uiso 1 1 calc R A 1
H72B H 0.2468 0.6092 1.1798 0.309 Uiso 1 1 calc R A 1
C71 C 0.2021(19) 0.7217(10) 1.1487(12) 0.396(16) Uani 1 1 d DU . .
H71A H 0.2645 0.7287 1.1682 0.475 Uiso 1 1 calc R A 1
H71B H 0.1711 0.7330 1.1893 0.475 Uiso 1 1 calc R A 1
O30 O 0.1598(8) 0.6414(9) 1.1205(6) 0.258(5) Uani 1 1 d DU B .
O29 O 0.2222(11) 0.7826(8) 1.0438(9) 0.263(6) Uani 1 1 d U B .
C74 C 0.1095(11) 0.4352(9) 1.0211(11) 0.255(9) Uani 1 1 d DU C .
H74A H 0.0594 0.4521 1.0038 0.306 Uiso 1 1 calc R . .
H74B H 0.0849 0.3919 1.0480 0.306 Uiso 1 1 calc R . .
O31 O 0.1753(10) 0.4983(9) 1.0674(9) 0.277(6) Uani 1 1 d DU . .
C77 C 0.1296(14) 0.4942(8) 0.8121(9) 0.254(9) Uani 1 1 d DU C .
H77A H 0.1925 0.5068 0.8019 0.304 Uiso 1 1 calc R . .
H77B H 0.0901 0.4723 0.7667 0.304 Uiso 1 1 calc R . .
C75 C 0.1491(17) 0.4063(11) 0.9575(11) 0.330(12) Uiso 1 1 d DU . .
H75A H 0.2042 0.3958 0.9741 0.396 Uiso 1 1 calc R C .
H75B H 0.1052 0.3574 0.9313 0.396 Uiso 1 1 calc R . .
C76 C 0.1110(11) 0.4324(10) 0.8611(7) 0.213(7) Uani 1 1 d DU . .
H76A H 0.0502 0.4208 0.8757 0.256 Uiso 1 1 calc R C .
H76B H 0.1177 0.3838 0.8383 0.256 Uiso 1 1 calc R . .
O28 O 0.1672(5) 0.7163(5) 0.8973(4) 0.209(5) Uani 1 1 d DU . .
C73 C 0.1311(11) 0.5196(11) 1.1258(9) 0.223(11) Uani 1 1 d DU . .
H73A H 0.1221 0.4796 1.1574 0.268 Uiso 0.7(3) 1 calc PR C 1
H73B H 0.0710 0.5191 1.1066 0.268 Uiso 0.9(2) 1 calc PR C 1
O32 O 0.1699(8) 0.4643(6) 0.9119(9) 0.255(6) Uani 1 1 d DU C .
C70 C 0.207(2) 0.7840(17) 1.1011(16) 0.371(16) Uiso 1 1 d DU . .
H70A H 0.1480 0.7921 1.1005 0.445 Uiso 1 1 calc R B 1
H70B H 0.2517 0.8322 1.1275 0.445 Uiso 1 1 calc R B 1
C78 C 0.1475(8) 0.6183(7) 0.7936(6) 0.177(4) Uani 1 1 d DU . .
H78A H 0.1175 0.5983 0.7444 0.213 Uiso 1 1 calc R C .
H78B H 0.2133 0.6332 0.7936 0.213 Uiso 1 1 calc R . .
O33 O 0.1163(4) 0.5623(6) 0.8396(4) 0.206(4) Uani 1 1 d DU C .

loop_
_atom_site_aniso_label
_atom_site_aniso_U_11
_atom_site_aniso_U_22
_atom_site_aniso_U_33
_atom_site_aniso_U_23
_atom_site_aniso_U_13
_atom_site_aniso_U_12
K1 0.0684(7) 0.0848(8) 0.0550(6) 0.0105(5) 0.0065(5) 0.0212(6)
K2 0.0633(7) 0.0816(8) 0.0867(8) 0.0291(6) 0.0261(6) 0.0315(6)
N1 0.067(3) 0.062(2) 0.053(2) 0.0002(18) 0.0100(19) 0.015(2)
C13 0.077(4) 0.091(4) 0.051(3) 0.018(3) 0.019(2) 0.032(3)
C12 0.113(5) 0.093(4) 0.054(3) 0.005(3) 0.008(3) 0.029(4)
C11 0.081(4) 0.083(4) 0.061(3) -0.004(3) 0.019(3) 0.014(3)
C14 0.069(3) 0.086(4) 0.077(3) 0.025(3) 0.038(3) 0.031(3)
C19 0.088(4) 0.098(5) 0.099(5) 0.039(4) 0.035(3) 0.038(4)
C16 0.154(8) 0.104(6) 0.109(6) 0.010(5) 0.075(5) 0.043(5)
C17 0.141(7) 0.090(5) 0.159(8) 0.027(6) 0.095(7) 0.052(5)
C18 0.118(6) 0.127(6) 0.149(7) 0.071(6) 0.075(6) 0.073(5)
C15 0.120(6) 0.091(5) 0.093(5) 0.016(4) 0.049(4) 0.044(4)
N5 0.120(4) 0.081(3) 0.051(2) 0.016(2) 0.026(2) 0.026(3)
N6 0.080(3) 0.092(3) 0.053(2) 0.019(2) 0.023(2) 0.028(2)
N7 0.205(10) 0.105(7) 0.226(12) 0.057(7) 0.146(10) 0.067(7)
O7 0.122(3) 0.110(3) 0.058(2) 0.030(2) 0.037(2) 0.043(3)
O9 0.337(13) 0.096(5) 0.262(10) 0.008(6) 0.177(10) 0.054(6)
O8 0.232(9) 0.135(6) 0.302(12) 0.111(7) 0.139(9) 0.091(6)
C5 0.056(3) 0.058(3) 0.057(2) 0.015(2) 0.013(2) 0.019(2)
C4 0.053(3) 0.058(3) 0.058(3) 0.011(2) 0.007(2) 0.017(2)
C6 0.056(3) 0.073(3) 0.063(3) 0.013(2) 0.008(2) 0.025(2)
C7 0.077(4) 0.080(4) 0.066(3) 0.008(3) -0.003(3) 0.027(3)
C8 0.094(4) 0.072(3) 0.054(3) 0.009(2) 0.012(3) 0.026(3)
C2 0.078(4) 0.087(4) 0.078(3) -0.005(3) 0.009(3) 0.040(3)
C10 0.062(3) 0.080(4) 0.075(3) 0.010(3) 0.016(3) 0.020(3)
C3 0.071(4) 0.109(4) 0.068(3) -0.003(3) 0.010(3) 0.036(3)
C9 0.091(4) 0.089(4) 0.070(3) 0.014(3) 0.029(3) 0.025(3)
N3 0.048(2) 0.076(2) 0.057(2) 0.0104(19) 0.0036(17) 0.0230(19)
N2 0.055(2) 0.106(3) 0.060(2) -0.001(2) -0.0010(19) 0.036(2)
N4 0.151(6) 0.112(4) 0.062(3) 0.013(3) 0.011(4) 0.044(4)
O4 0.065(2) 0.107(3) 0.070(2) 0.0123(19) 0.0047(17) 0.047(2)
O6 0.186(6) 0.187(6) 0.074(3) 0.001(3) 0.044(4) 0.048(5)
O5 0.167(6) 0.226(7) 0.068(3) -0.006(4) -0.023(4) 0.066(5)
C23 0.075(4) 0.078(4) 0.057(3) 0.007(3) 0.006(3) 0.017(3)
C22 0.079(4) 0.061(3) 0.053(3) 0.001(2) 0.007(3) 0.010(3)
C20 0.073(3) 0.065(3) 0.071(3) -0.009(2) 0.012(3) 0.013(3)
C28 0.100(5) 0.084(4) 0.105(5) -0.012(4) -0.030(4) 0.025(4)
C24 0.078(4) 0.087(4) 0.071(3) 0.005(3) 0.011(3) 0.025(3)
C21 0.079(4) 0.068(3) 0.096(4) 0.007(3) 0.025(3) 0.017(3)
C25 0.091(5) 0.103(5) 0.092(4) 0.013(4) 0.014(4) 0.038(4)
C26 0.094(5) 0.130(6) 0.101(5) 0.019(5) 0.003(4) 0.049(5)
C27 0.091(5) 0.118(6) 0.145(7) -0.012(5) -0.034(5) 0.027(5)
N9 0.069(3) 0.067(3) 0.067(2) -0.003(2) 0.001(2) 0.016(2)
N8 0.065(3) 0.070(3) 0.084(3) -0.012(2) 0.016(2) 0.009(2)
N10 0.102(6) 0.177(8) 0.174(8) 0.028(7) -0.023(5) 0.054(6)
O10 0.108(3) 0.080(3) 0.091(3) -0.021(2) -0.015(2) 0.024(2)
O11 0.150(6) 0.215(8) 0.187(7) 0.026(6) 0.000(5) 0.109(6)
O12 0.115(5) 0.218(8) 0.271(10) 0.016(7) -0.061(6) 0.055(6)
N11 0.055(2) 0.078(3) 0.082(3) -0.003(2) 0.014(2) 0.029(2)
C50 0.046(3) 0.067(3) 0.058(3) 0.000(2) 0.011(2) 0.013(2)
C49 0.040(3) 0.079(3) 0.069(3) 0.000(3) 0.015(2) 0.011(2)
C55 0.046(3) 0.078(3) 0.082(3) 0.006(3) 0.016(2) 0.017(2)
C52 0.051(3) 0.089(4) 0.085(4) 0.012(3) 0.010(3) 0.021(3)
C53 0.059(3) 0.076(3) 0.062(3) 0.006(2) 0.005(2) 0.017(3)
C47 0.065(3) 0.097(4) 0.079(3) -0.006(3) 0.017(3) 0.035(3)
C51 0.051(3) 0.079(3) 0.081(3) 0.013(3) 0.017(2) 0.018(3)
C54 0.061(3) 0.074(4) 0.074(3) 0.005(3) 0.013(2) 0.008(3)
C48 0.052(3) 0.090(4) 0.092(4) 0.008(3) 0.018(3) 0.022(3)
N19 0.051(2) 0.075(3) 0.072(2) 0.012(2) 0.0249(19) 0.020(2)
N18 0.058(2) 0.069(3) 0.092(3) 0.010(2) 0.031(2) 0.024(2)
N20 0.069(3) 0.094(4) 0.077(3) 0.015(3) 0.003(2) 0.028(3)
O19 0.063(2) 0.097(3) 0.122(3) 0.025(2) 0.048(2) 0.026(2)
O21 0.087(3) 0.094(3) 0.121(3) 0.039(3) 0.020(3) 0.019(3)
O20 0.096(3) 0.117(3) 0.119(4) 0.035(3) 0.020(3) 0.047(3)
C33 0.061(3) 0.059(3) 0.058(3) 0.008(2) 0.009(2) 0.005(2)
C32 0.053(3) 0.051(2) 0.059(3) 0.012(2) 0.004(2) 0.013(2)
C31 0.063(3) 0.092(4) 0.064(3) -0.001(3) -0.002(3) 0.032(3)
C35 0.058(3) 0.078(3) 0.069(3) 0.027(3) 0.011(2) 0.022(3)
C34 0.067(3) 0.070(3) 0.063(3) 0.016(2) 0.017(2) 0.020(3)
C37 0.065(3) 0.064(3) 0.071(3) -0.004(2) -0.002(2) 0.013(2)
C36 0.057(3) 0.076(3) 0.078(3) 0.012(3) 0.000(3) 0.009(3)
C30 0.072(4) 0.170(7) 0.070(4) -0.027(4) -0.005(3) 0.040(5)
C29 0.071(4) 0.104(5) 0.101(4) -0.038(4) 0.007(3) 0.030(4)
N13 0.056(2) 0.065(2) 0.058(2) 0.0011(19) 0.0032(18) 0.0163(19)
N12 0.055(3) 0.145(4) 0.064(3) -0.025(3) -0.002(2) 0.042(3)
N14 0.064(3) 0.108(4) 0.090(4) 0.042(3) 0.017(3) 0.031(3)
O15 0.093(3) 0.134(4) 0.114(4) 0.037(3) 0.036(3) 0.058(3)
O13 0.086(3) 0.116(3) 0.093(3) -0.043(3) -0.002(2) 0.025(3)
O14 0.060(3) 0.190(5) 0.106(3) 0.016(3) -0.001(2) 0.028(3)
C41 0.064(3) 0.098(5) 0.111(5) 0.045(4) 0.033(3) 0.036(3)
C42 0.103(5) 0.092(4) 0.112(5) 0.039(4) 0.041(4) 0.050(4)
C38 0.085(4) 0.078(4) 0.127(5) 0.012(4) 0.023(4) 0.039(4)
C40 0.079(4) 0.084(4) 0.119(5) 0.044(4) 0.039(4) 0.041(3)
C45 0.107(5) 0.133(7) 0.122(6) 0.058(5) 0.015(5) 0.058(5)
C46 0.096(5) 0.112(5) 0.112(5) 0.048(4) 0.009(4) 0.046(4)
C39 0.115(6) 0.072(4) 0.135(6) 0.026(4) 0.037(5) 0.038(4)
C44 0.086(5) 0.150(8) 0.107(5) 0.031(5) 0.008(4) 0.048(5)
C43 0.108(5) 0.108(5) 0.112(6) 0.028(5) 0.033(4) 0.036(4)
N16 0.082(3) 0.083(3) 0.101(4) 0.036(3) 0.019(3) 0.039(3)
N15 0.110(4) 0.080(3) 0.110(4) 0.030(3) 0.023(3) 0.051(3)
N17 0.117(6) 0.202(9) 0.132(7) 0.040(7) 0.002(5) 0.071(7)
O16 0.158(5) 0.108(3) 0.142(4) 0.056(3) 0.047(3) 0.090(3)
O17 0.166(7) 0.201(8) 0.140(6) -0.004(6) -0.016(5) 0.063(7)
O18 0.166(7) 0.269(10) 0.151(6) 0.054(7) -0.021(5) 0.087(7)
O26 0.065(2) 0.114(3) 0.070(2) 0.017(2) 0.0107(18) 0.008(2)
O22 0.073(3) 0.135(4) 0.082(3) 0.027(3) -0.003(2) 0.026(3)
O27 0.096(3) 0.099(3) 0.088(3) 0.019(2) 0.009(2) 0.036(3)
O25 0.093(3) 0.141(4) 0.089(3) 0.020(3) 0.009(3) 0.049(3)
O24 0.120(4) 0.111(4) 0.133(4) 0.025(3) 0.049(3) 0.043(3)
O23 0.132(5) 0.093(4) 0.088(3) -0.002(3) 0.032(3) 0.000(3)
C66 0.103(6) 0.142(7) 0.142(7) 0.063(6) 0.041(5) 0.068(5)
C65 0.130(6) 0.090(4) 0.080(4) 0.017(3) 0.028(4) 0.037(4)
C57 0.081(5) 0.160(8) 0.101(6) -0.001(6) 0.008(4) -0.013(5)
C63 0.058(4) 0.143(7) 0.117(6) -0.020(5) 0.012(4) 0.008(4)
C67 0.084(5) 0.174(8) 0.144(7) 0.080(7) 0.003(5) 0.046(5)
C64 0.105(5) 0.107(5) 0.076(4) 0.020(4) 0.016(4) -0.007(4)
C58 0.135(8) 0.107(7) 0.121(6) -0.014(5) 0.043(6) 0.000(6)
C61 0.110(6) 0.213(11) 0.147(8) 0.089(8) 0.027(6) 0.083(7)
C56 0.088(5) 0.182(8) 0.080(4) 0.023(5) -0.007(4) 0.003(5)
C62 0.082(5) 0.187(8) 0.097(5) -0.013(6) -0.009(4) 0.067(5)
C59 0.241(12) 0.079(5) 0.117(6) 0.011(4) 0.077(7) 0.043(6)
C60 0.146(8) 0.140(8) 0.186(10) 0.056(7) 0.066(7) 0.082(7)
C79 0.107(6) 0.195(9) 0.100(5) 0.065(6) 0.013(5) 0.060(6)
C68 0.137(9) 0.278(13) 0.287(13) 0.192(12) 0.087(9) 0.144(10)
C69 0.196(16) 0.287(18) 0.33(2) 0.149(17) 0.007(15) 0.113(14)
C1 0.049(3) 0.059(3) 0.047(2) -0.002(2) 0.0045(19) 0.018(2)
O2 0.061(2) 0.070(2) 0.106(3) 0.030(2) -0.015(2) 0.0149(17)
O1 0.055(2) 0.108(3) 0.0581(19) 0.0248(19) -0.0015(15) -0.0031(19)
O3 0.044(2) 0.188(5) 0.119(3) 0.102(4) 0.019(2) 0.027(2)
C72 0.221(16) 0.48(3) 0.081(7) 0.074(12) 0.007(8) 0.117(17)
C71 0.45(2) 0.32(2) 0.30(2) -0.071(15) -0.144(16) 0.053(16)
O30 0.235(11) 0.417(19) 0.176(9) 0.079(10) 0.062(8) 0.164(12)
O29 0.326(16) 0.231(11) 0.235(12) -0.025(10) 0.019(12) 0.121(11)
C74 0.217(16) 0.153(12) 0.34(2) 0.058(13) -0.066(16) 0.008(11)
O31 0.274(16) 0.314(17) 0.328(16) 0.178(14) 0.108(15) 0.153(15)
C77 0.325(19) 0.177(13) 0.277(19) -0.061(13) 0.095(16) 0.128(14)
C76 0.179(12) 0.207(16) 0.210(13) -0.114(12) -0.008(10) 0.062(12)
O28 0.174(7) 0.255(9) 0.314(12) 0.198(9) 0.154(8) 0.146(7)
C73 0.150(14) 0.41(3) 0.150(13) 0.075(14) 0.059(9) 0.126(15)
O32 0.213(10) 0.132(7) 0.390(17) 0.008(10) -0.026(11) 0.044(7)
C78 0.147(9) 0.286(14) 0.127(8) 0.060(9) 0.033(7) 0.097(10)
O33 0.094(4) 0.362(14) 0.158(7) 0.108(9) 0.017(4) 0.047(6)

loop_
_atom_type_symbol
_atom_type_description
_atom_type_scat_dispersion_real
_atom_type_scat_dispersion_imag
_atom_type_scat_source
C C 0.0033 0.0016 'International Tables Vol C Tables 4.2.6.8 and 6.1.1.4'
H H 0.0000 0.0000 'International Tables Vol C Tables 4.2.6.8 and 6.1.1.4'
N N 0.0061 0.0033 'International Tables Vol C Tables 4.2.6.8 and 6.1.1.4'
O O 0.0106 0.0060 'International Tables Vol C Tables 4.2.6.8 and 6.1.1.4'
K K 0.2009 0.2494 'International Tables Vol C Tables 4.2.6.8 and 6.1.1.4'

loop_
_geom_angle_atom_site_label_1
_geom_angle_atom_site_label_2
_geom_angle_atom_site_label_3
_geom_angle
_geom_angle_site_symmetry_1
_geom_angle_site_symmetry_3
O7 K1 O26 83.54(13) . .
O7 K1 O22 96.16(14) . .
O26 K1 O22 120.93(15) . .
O7 K1 O27 95.89(13) . .
O26 K1 O27 61.42(13) . .
O22 K1 O27 59.89(14) . .
O7 K1 O25 93.61(14) . .
O26 K1 O25 61.39(15) . .
O22 K1 O25 170.15(14) . .
O27 K1 O25 120.26(16) . .
O7 K1 O24 95.97(15) . .
O26 K1 O24 119.62(16) . .
O22 K1 O24 119.13(17) . .
O27 K1 O24 168.13(15) . .
O25 K1 O24 58.39(17) . .
O7 K1 O23 111.49(14) . .
O26 K1 O23 164.95(13) . .
O22 K1 O23 60.28(18) . .
O27 K1 O23 115.77(17) . .
O25 K1 O23 114.72(19) . .
O24 K1 O23 59.76(19) . .
O7 K1 O6 169.07(18) . 1_554
O26 K1 O6 89.37(16) . 1_554
O22 K1 O6 80.35(18) . 1_554
O27 K1 O6 73.36(18) . 1_554
O25 K1 O6 90.25(19) . 1_554
O24 K1 O6 94.76(19) . 1_554
O23 K1 O6 75.91(17) . 1_554
O7 K1 C62 81.93(18) . .
O26 K1 C62 41.98(19) . .
O22 K1 C62 162.9(2) . .
O27 K1 C62 103.2(2) . .
O25 K1 C62 21.71(17) . .
O24 K1 C62 78.0(2) . .
O23 K1 C62 136.2(2) . .
O6 K1 C62 98.3(2) 1_554 .
O7 K1 C64 94.69(15) . .
O26 K1 C64 22.09(14) . .
O22 K1 C64 100.82(18) . .
O27 K1 C64 41.02(17) . .
O25 K1 C64 79.51(19) . .
O24 K1 C64 137.0(2) . .
O23 K1 C64 148.36(16) . .
O6 K1 C64 75.95(18) 1_554 .
C62 K1 C64 62.6(2) . .
O19 K2 O28 83.46(17) . .
O19 K2 O32 83.3(3) . .
O28 K2 O32 110.6(4) . .
O19 K2 O31 124.3(3) . .
O28 K2 O31 147.0(3) . .
O32 K2 O31 61.9(5) . .
O19 K2 O30 152.2(3) . .
O28 K2 O30 107.0(3) . .
O32 K2 O30 115.1(5) . .
O31 K2 O30 57.7(5) . .
O19 K2 O33 79.60(18) . .
O28 K2 O33 56.0(3) . .
O32 K2 O33 54.5(3) . .
O31 K2 O33 107.5(4) . .
O30 K2 O33 127.8(3) . .
O19 K2 O20 69.10(14) . 2_667
O28 K2 O20 128.64(19) . 2_667
O32 K2 O20 108.3(3) . 2_667
O31 K2 O20 81.7(3) . 2_667
O30 K2 O20 84.8(3) . 2_667
O33 K2 O20 146.42(19) . 2_667
O19 K2 O29 107.6(4) . .
O28 K2 O29 57.9(4) . .
O32 K2 O29 161.7(4) . .
O31 K2 O29 118.8(5) . .
O30 K2 O29 61.2(4) . .
O33 K2 O29 111.9(4) . .
O20 K2 O29 89.5(3) 2_667 .
C2 N1 C20 111.1(4) . .
C2 N1 C11 110.3(5) . .
C20 N1 C11 109.5(4) . .
O7 C13 N5 124.1(5) . .
O7 C13 N6 123.6(5) . .
N5 C13 N6 112.3(4) . .
N5 C12 C11 111.9(5) . .
N1 C11 C12 113.0(5) . .
C15 C14 N6 118.5(5) . .
C15 C14 C19 119.9(6) . .
N6 C14 C19 121.5(6) . .
C18 C19 C14 117.0(7) . .
C17 C16 C15 117.7(8) . .
C18 C17 C16 122.4(8) . .
C18 C17 N7 118.1(11) . .
C16 C17 N7 119.3(11) . .
C17 C18 C19 121.5(8) . .
C14 C15 C16 121.5(7) . .
C13 N5 C12 123.5(4) . .
C13 N6 C14 127.6(4) . .
O9 N7 O8 124.2(11) . .
O9 N7 C17 117.7(13) . .
O8 N7 C17 118.0(13) . .
C13 O7 K1 158.9(4) . .
C10 C5 C6 119.0(4) . .
C10 C5 N3 118.1(4) . .
C6 C5 N3 122.8(4) . .
O4 C4 N2 123.1(5) . .
O4 C4 N3 123.3(4) . .
N2 C4 N3 113.5(4) . .
C7 C6 C5 120.4(5) . .
C8 C7 C6 119.4(5) . .
C7 C8 C9 121.9(5) . .
C7 C8 N4 118.9(6) . .
C9 C8 N4 119.2(6) . .
N1 C2 C3 113.5(5) . .
C5 C10 C9 121.6(5) . .
N2 C3 C2 111.0(5) . .
C10 C9 C8 117.6(5) . .
C4 N3 C5 126.0(4) . .
C4 N2 C3 122.2(4) . .
O5 N4 O6 123.6(7) . .
O5 N4 C8 118.4(7) . .
O6 N4 C8 117.9(7) . .
N4 O6 K1 141.4(5) . 1_556
C28 C23 C24 117.4(6) . .
C28 C23 N9 124.9(6) . .
C24 C23 N9 117.7(5) . .
O10 C22 N8 123.1(5) . .
O10 C22 N9 123.7(5) . .
N8 C22 N9 113.2(4) . .
N1 C20 C21 112.9(4) . .
C27 C28 C23 121.2(7) . .
C25 C24 C23 122.2(6) . .
N8 C21 C20 112.7(5) . .
C24 C25 C26 118.4(7) . .
C27 C26 C25 121.2(7) . .
C27 C26 N10 120.3(8) . .
C25 C26 N10 118.5(8) . .
C26 C27 C28 119.7(7) . .
C22 N9 C23 128.3(5) . .
C22 N8 C21 122.3(5) . .
O11 N10 O12 123.9(10) . .
O11 N10 C26 119.0(9) . .
O12 N10 C26 117.1(10) . .
C29 N11 C47 110.7(5) . .
C29 N11 C38 111.4(5) . .
C47 N11 C38 111.3(5) . .
N19 C50 C51 117.3(4) . .
N19 C50 C55 124.9(4) . .
C51 C50 C55 117.8(5) . .
O19 C49 N18 124.2(5) . .
O19 C49 N19 122.4(5) . .
N18 C49 N19 113.3(4) . .
C54 C55 C50 120.1(5) . .
C51 C52 C53 119.2(5) . .
C54 C53 C52 120.6(5) . .
C54 C53 N20 119.6(5) . .
C52 C53 N20 119.9(5) . .
N11 C47 C48 113.4(5) . .
C52 C51 C50 121.5(5) . .
C53 C54 C55 120.8(5) . .
N18 C48 C47 112.4(4) . .
C50 N19 C49 128.7(4) . .
C49 N18 C48 123.4(5) . .
O21 N20 O20 123.0(5) . .
O21 N20 C53 119.5(5) . .
O20 N20 C53 117.5(5) . .
C49 O19 K2 165.9(4) . .
N20 O20 K2 137.3(4) . 2_667
C34 C33 C32 120.8(5) . .
N13 C32 C37 125.2(5) . .
N13 C32 C33 116.8(4) . .
C37 C32 C33 118.0(5) . .
O13 C31 N12 123.6(5) . .
O13 C31 N13 123.7(5) . .
N12 C31 N13 112.8(5) . .
C34 C35 C36 120.8(5) . .
C34 C35 N14 119.9(5) . .
C36 C35 N14 119.3(5) . .
C33 C34 C35 119.3(5) . .
C36 C37 C32 120.9(5) . .
C37 C36 C35 120.1(5) . .
N12 C30 C29 113.4(6) . .
N11 C29 C30 113.1(5) . .
C32 N13 C31 126.8(4) . .
C31 N12 C30 122.6(5) . .
O14 N14 O15 123.2(6) . .
O14 N14 C35 118.8(6) . .
O15 N14 C35 117.9(6) . .
N16 C41 C42 117.5(6) . .
N16 C41 C46 124.4(7) . .
C42 C41 C46 118.1(7) . .
C43 C42 C41 121.0(6) . .
N11 C38 C39 111.1(5) . .
O16 C40 N15 121.9(7) . .
O16 C40 N16 124.4(7) . .
N15 C40 N16 113.7(5) . .
C46 C45 C44 120.2(7) . .
C45 C46 C41 120.9(8) . .
N15 C39 C38 111.8(6) . .
C43 C44 C45 121.0(8) . .
C43 C44 N17 118.2(9) . .
C45 C44 N17 120.8(9) . .
C44 C43 C42 118.7(8) . .
C41 N16 C40 128.7(5) . .
C40 N15 C39 123.3(5) . .
O17 N17 O18 123.0(11) . .
O17 N17 C44 119.9(10) . .
O18 N17 C44 117.1(11) . .
C64 O26 C63 114.2(6) . .
C64 O26 K1 110.1(3) . .
C63 O26 K1 111.9(4) . .
C56 O22 C67 113.1(6) . .
C56 O22 K1 115.2(5) . .
C67 O22 K1 116.7(4) . .
C66 O27 C65 115.2(6) . .
C66 O27 K1 110.9(4) . .
C65 O27 K1 111.3(4) . .
C62 O25 C61 113.5(7) . .
C62 O25 K1 108.4(4) . .
C61 O25 K1 112.3(5) . .
C60 O24 C59 114.2(8) . .
C60 O24 K1 118.4(5) . .
C59 O24 K1 112.9(5) . .
C58 O23 C57 110.0(7) . .
C58 O23 K1 113.7(5) . .
C57 O23 K1 109.6(5) . .
O27 C66 C67 108.2(7) . .
O27 C65 C64 109.0(6) . .
O23 C57 C56 108.8(7) . .
O26 C63 C62 108.4(6) . .
O22 C67 C66 109.2(6) . .
O26 C64 C65 109.9(5) . .
O26 C64 K1 47.8(3) . .
C65 C64 K1 79.8(4) . .
O23 C58 C59 108.4(8) . .
O25 C61 C60 108.7(7) . .
O22 C56 C57 108.8(6) . .
O25 C62 C63 108.1(6) . .
O25 C62 K1 49.9(3) . .
C63 C62 K1 79.3(4) . .
O24 C59 C58 110.6(7) . .
O24 C60 C61 107.9(8) . .
O28 C79 C78 109.7(8) . .
O28 C68 C69 104.7(10) . .
O29 C69 C68 128.7(15) . .
O2 C1 O3 118.8(4) . .
O2 C1 O1 122.6(4) . .
O3 C1 O1 118.6(4) . .
O30 C72 C73 95.1(12) . .
O30 C71 C70 120(2) . .
C72 O30 C71 107.2(14) . .
C72 O30 K2 115.8(8) . .
C71 O30 K2 105.3(14) . .
C70 O29 C69 131(2) . .
C70 O29 K2 110.7(19) . .
C69 O29 K2 109.2(11) . .
O31 C74 C75 112.0(17) . .
C74 O31 C73 107.1(15) . .
C74 O31 K2 104.7(10) . .
C73 O31 K2 110.3(11) . .
O33 C77 C76 114.3(13) . .
O32 C75 C74 109.1(16) . .
O32 C76 C77 101.7(16) . .
C68 O28 C79 106.7(9) . .
C68 O28 K2 122.0(6) . .
C79 O28 K2 122.8(6) . .
O31 C73 C72 115.2(14) . .
C76 O32 C75 100.4(15) . .
C76 O32 K2 128.6(10) . .
C75 O32 K2 114.9(13) . .
O29 C70 C71 128(3) . .
O33 C78 C79 103.2(9) . .
C77 O33 C78 108.5(12) . .
C77 O33 K2 108.5(9) . .
C78 O33 K2 109.0(7) . .

loop_
_geom_bond_atom_site_label_1
_geom_bond_atom_site_label_2
_geom_bond_distance
_geom_bond_site_symmetry_2
K1 O7 2.724(4) .
K1 O26 2.789(4) .
K1 O22 2.790(4) .
K1 O27 2.812(4) .
K1 O25 2.845(5) .
K1 O24 2.853(6) .
K1 O23 2.850(5) .
K1 O6 2.891(6) 1_554
K1 C62 3.529(7) .
K1 C64 3.535(7) .
K2 O19 2.622(4) .
K2 O28 2.783(7) .
K2 O32 2.818(11) .
K2 O31 2.821(12) .
K2 O30 2.872(10) .
K2 O33 2.947(8) .
K2 O20 2.985(5) 2_667
K2 O29 3.013(12) .
N1 C2 1.457(7) .
N1 C20 1.470(6) .
N1 C11 1.470(7) .
C13 O7 1.228(6) .
C13 N5 1.338(7) .
C13 N6 1.367(7) .
C12 N5 1.458(7) .
C12 C11 1.491(9) .
C14 C15 1.373(9) .
C14 N6 1.411(7) .
C14 C19 1.404(8) .
C19 C18 1.384(10) .
C16 C17 1.357(12) .
C16 C15 1.378(10) .
C17 C18 1.346(12) .
C17 N7 1.477(12) .
N7 O9 1.209(15) .
N7 O8 1.231(14) .
C5 C10 1.374(7) .
C5 C6 1.391(7) .
C5 N3 1.397(6) .
C4 O4 1.219(5) .
C4 N2 1.347(6) .
C4 N3 1.372(6) .
C6 C7 1.373(7) .
C7 C8 1.367(8) .
C8 C9 1.389(8) .
C8 N4 1.480(8) .
C2 C3 1.508(8) .
C10 C9 1.382(8) .
C3 N2 1.450(7) .
N4 O5 1.213(9) .
N4 O6 1.222(9) .
O6 K1 2.891(6) 1_556
C23 C28 1.384(8) .
C23 C24 1.393(8) .
C23 N9 1.394(7) .
C22 O10 1.216(6) .
C22 N8 1.340(7) .
C22 N9 1.371(7) .
C20 C21 1.520(8) .
C28 C27 1.380(10) .
C24 C25 1.359(8) .
C21 N8 1.460(7) .
C25 C26 1.396(10) .
C26 C27 1.347(11) .
C26 N10 1.491(11) .
N10 O11 1.218(11) .
N10 O12 1.204(10) .
N11 C29 1.459(7) .
N11 C47 1.470(7) .
N11 C38 1.475(8) .
C50 N19 1.372(6) .
C50 C51 1.395(7) .
C50 C55 1.403(7) .
C49 O19 1.225(6) .
C49 N18 1.334(7) .
C49 N19 1.386(7) .
C55 C54 1.378(8) .
C52 C51 1.377(8) .
C52 C53 1.380(8) .
C53 C54 1.363(8) .
C53 N20 1.453(7) .
C47 C48 1.500(8) .
C48 N18 1.464(7) .
N20 O21 1.223(6) .
N20 O20 1.234(6) .
O20 K2 2.985(5) 2_667
C33 C34 1.368(7) .
C33 C32 1.407(7) .
C32 N13 1.381(6) .
C32 C37 1.402(6) .
C31 O13 1.220(6) .
C31 N12 1.360(7) .
C31 N13 1.387(7) .
C35 C34 1.378(7) .
C35 C36 1.385(8) .
C35 N14 1.462(7) .
C37 C36 1.348(8) .
C30 N12 1.440(8) .
C30 C29 1.489(9) .
N14 O14 1.219(7) .
N14 O15 1.238(7) .
C41 N16 1.369(8) .
C41 C42 1.395(9) .
C41 C46 1.404(9) .
C42 C43 1.384(10) .
C38 C39 1.502(10) .
C40 O16 1.225(7) .
C40 N15 1.341(8) .
C40 N16 1.380(8) .
C45 C46 1.341(11) .
C45 C44 1.390(11) .
C39 N15 1.425(8) .
C44 C43 1.369(11) .
C44 N17 1.443(12) .
N17 O17 1.227(11) .
N17 O18 1.260(11) .
O26 C64 1.416(8) .
O26 C63 1.420(8) .
O22 C56 1.397(9) .
O22 C67 1.426(9) .
O27 C66 1.403(8) .
O27 C65 1.409(8) .
O25 C62 1.376(9) .
O25 C61 1.417(11) .
O24 C60 1.395(10) .
O24 C59 1.459(11) .
O23 C58 1.378(11) .
O23 C57 1.414(10) .
C66 C67 1.479(12) .
C65 C64 1.447(10) .
C57 C56 1.474(13) .
C63 C62 1.498(12) .
C58 C59 1.470(13) .
C61 C60 1.493(14) .
C79 O28 1.4201(12) .
C79 C78 1.516(14) .
C68 O28 1.3585(12) .
C68 C69 1.5199(9) .
C69 O29 1.213(18) .
C1 O2 1.253(5) .
C1 O3 1.262(6) .
C1 O1 1.263(5) .
C72 O30 1.3606(14) .
C72 C73 1.5005(12) .
C71 O30 1.4010(14) .
C71 C70 1.503(3) .
O29 C70 1.12(3) .
C74 O31 1.4044(12) .
C74 C75 1.5004(11) .
O31 C73 1.419(18) .
C77 O33 1.3607(9) .
C77 C76 1.4999(12) .
C75 O32 1.4039(11) .
C76 O32 1.209(14) .
C78 O33 1.3990(12) .
